data_1531798
loop_
_publ_author_name
'McLaughlin, A.C.'
'Attfield, J.P.'
'Stout, L.D.'
'McAllister, J.A.'

_publ_section_title
;
 The synthesis, structure and magnetic properties of Pb2 Sr2 Cu2 Ru O8 Cl,
 a new layered ruthenocuprate
;
_journal_name_full 'Solid State Sciences'
_journal_page_first 431
_journal_page_last 436
_journal_volume 4
_journal_year 2002
_chemical_formula_sum 'Cl Cu2 O8 Pb2 Ru Sr2'
_chemical_name_systematic 'Pb2 Sr2 (Cu2 Ru O8) Cl'
_space_group_IT_number 123
_symmetry_space_group_name_Hall '-P 4 2'
_symmetry_space_group_name_H-M 'P 4/m m m'
_cell_angle_alpha 90
_cell_angle_beta 90
_cell_angle_gamma 90
_cell_formula_units_Z 1
_cell_length_a 3.86681
_cell_length_b 3.86681
_cell_length_c 15.3688
_cell_volume 229.798
_citation_journal_id_ASTM SSSCFJ
_cod_data_source_file McLaughlin_SSSCFJ_2002_930.cif
_cod_data_source_block Cl1Cu2O8Pb2Ru1Sr2
_cod_original_cell_volume 229.7977
_cod_original_formula_sum 'Cl1 Cu2 O8 Pb2 Ru1 Sr2'
_cod_database_code 1531798

loop_
_symmetry_equiv_pos_as_xyz
x,y,z
-y,x,z
-x,-y,z
y,-x,z
x,-y,-z
y,x,-z
-x,y,-z
-y,-x,-z
-x,-y,-z
y,-x,-z
x,y,-z
-y,x,-z
-x,y,z
-y,-x,z
x,-y,z
y,x,z

loop_
_atom_site_label
_atom_site_type_symbol
_atom_site_fract_x
_atom_site_fract_y
_atom_site_fract_z
_atom_site_occupancy
_atom_site_U_iso_or_equiv
Ru1 Ru+5 0 0 0.5 1 0.0
Pb1 Pb+2 0.5 0.5 0.1244 1 0.0
O1 O-2 0.033 0 0.3753 0.25 0.0
O3 O-2 0.119 0.5 0.5 0.5 0.0
Cu1 Cu+2 0 0 0.2296 1 0.0
O2 O-2 0 0.5 0.219 1 0.0
Sr1 Sr+2 0.5 0.5 0.3575 1 0.0
Cl1 Cl-1 0 0 0 1 0.0
